data_4069003
loop_
_publ_author_name
'Ghereg, Dumitru'
'Ranaivonjatovo, Henri'
'Saffon, Nathalie'
'Gornitzka, Heinz'
'Escudi\'e, Jean'

_publ_section_title
;
 From a Stannene and Quinones to Various Tin-Containing Heterocycles
;
_journal_issue 7
_journal_name_full Organometallics
_journal_page_first 2294
_journal_paper_doi 10.1021/om801198y
_journal_volume 28
_journal_year 2009
_chemical_formula_sum 'C118 H168 O2 Sn2'
_chemical_formula_weight 1855.90
_chemical_name_systematic
; 
? 
;
_space_group_IT_number 15
_symmetry_cell_setting monoclinic
_symmetry_space_group_name_Hall '-C 2yc'
_symmetry_space_group_name_H-M 'C 1 2/c 1'
_atom_sites_solution_hydrogens geom
_atom_sites_solution_primary direct
_atom_sites_solution_secondary difmap
_audit_creation_method SHELXL-97
_cell_angle_alpha 90.00
_cell_angle_beta 118.413(8)
_cell_angle_gamma 90.00
_cell_formula_units_Z 4
_cell_length_a 39.301(19)
_cell_length_b 12.990(7)
_cell_length_c 23.583(12)
_cell_measurement_reflns_used 439
_cell_measurement_temperature 193(2)
_cell_measurement_theta_max 14.49
_cell_measurement_theta_min 2.36
_cell_volume 10589(9)
_computing_cell_refinement 'Bruker SMART'
_computing_data_collection 'Bruker SMART'
_computing_data_reduction 'Bruker SAINT'
_computing_molecular_graphics 'Bruker SHELXTL'
_computing_publication_material 'Bruker SHELXTL'
_computing_structure_refinement 'SHELXL-97 (Sheldrick, 1997)'
_computing_structure_solution 'SHELXS-97 (Sheldrick, 1990)'
_diffrn_ambient_temperature 193(2)
_diffrn_measured_fraction_theta_full 0.987
_diffrn_measured_fraction_theta_max 0.987
_diffrn_measurement_device_type 'CCD area detector'
_diffrn_measurement_method 'phi and omega scans'
_diffrn_radiation_monochromator graphite
_diffrn_radiation_source 'fine-focus sealed tube'
_diffrn_radiation_type MoK\a
_diffrn_radiation_wavelength 0.71073
_diffrn_reflns_av_R_equivalents 0.3610
_diffrn_reflns_av_sigmaI/netI 0.2950
_diffrn_reflns_limit_h_max 41
_diffrn_reflns_limit_h_min -40
_diffrn_reflns_limit_k_max 13
_diffrn_reflns_limit_k_min -13
_diffrn_reflns_limit_l_max 24
_diffrn_reflns_limit_l_min -24
_diffrn_reflns_number 27669
_diffrn_reflns_theta_full 21.97
_diffrn_reflns_theta_max 21.97
_diffrn_reflns_theta_min 5.12
_exptl_absorpt_coefficient_mu 0.519
_exptl_absorpt_correction_type none
_exptl_crystal_colour colourless
_exptl_crystal_density_diffrn 1.164
_exptl_crystal_density_method 'not measured'
_exptl_crystal_description plate
_exptl_crystal_F_000 3968
_exptl_crystal_size_max 0.10
_exptl_crystal_size_mid 0.02
_exptl_crystal_size_min 0.02
_refine_diff_density_max 0.759
_refine_diff_density_min -0.654
_refine_diff_density_rms 0.107
_refine_ls_extinction_method none
_refine_ls_goodness_of_fit_ref 0.936
_refine_ls_hydrogen_treatment constr
_refine_ls_matrix_type full
_refine_ls_number_parameters 639
_refine_ls_number_reflns 6394
_refine_ls_number_restraints 183
_refine_ls_restrained_S_all 0.926
_refine_ls_R_factor_all 0.2107
_refine_ls_R_factor_gt 0.0712
_refine_ls_shift/su_max 0.000
_refine_ls_shift/su_mean 0.000
_refine_ls_structure_factor_coef Fsqd
_refine_ls_weighting_details 'calc w=1/[\s^2^(Fo^2^)+(0.0311P)^2^+0.0000P] where P=(Fo^2^+2Fc^2^)/3'
_refine_ls_weighting_scheme calc
_refine_ls_wR_factor_gt 0.1104
_refine_ls_wR_factor_ref 0.1553
_reflns_number_gt 2672
_reflns_number_total 6394
_reflns_threshold_expression >2sigma(I)
_cod_data_source_file om801198y_si_001.cif
_cod_data_source_block 2
_cod_depositor_comments
;
The following automatic conversions were performed:

'_symmetry_cell_setting' value 'Monoclinic' changed to 'monoclinic'
according to /home/saulius/struct/CIF-dictionaries/cif_core.dic
dictionary named 'cif_core.dic' version 2.4.2 from 2011-04-26.

Automatic conversion script
Id: cif_fix_values 1715 2011-07-08 13:25:40Z adriana 
;
_cod_original_cell_volume 10590(9)
_cod_original_sg_symbol_H-M C2/c
_cod_database_code 4069003

loop_
_symmetry_equiv_pos_as_xyz
'x, y, z'
'-x, y, -z+1/2'
'x+1/2, y+1/2, z'
'-x+1/2, y+1/2, -z+1/2'
'-x, -y, -z'
'x, -y, z-1/2'
'-x+1/2, -y+1/2, -z'
'x+1/2, -y+1/2, z-1/2'

loop_
_atom_site_label
_atom_site_type_symbol
_atom_site_fract_x
_atom_site_fract_y
_atom_site_fract_z
_atom_site_U_iso_or_equiv
_atom_site_adp_type
_atom_site_occupancy
_atom_site_symmetry_multiplicity
_atom_site_calc_flag
_atom_site_refinement_flags
_atom_site_disorder_assembly
_atom_site_disorder_group
Sn1 Sn 0.10702(2) 0.64508(7) 0.32586(4) 0.0287(3) Uani 1 1 d . . .
O1 O 0.0775(2) 0.7566(5) 0.3446(4) 0.030(2) Uani 1 1 d . . .
C1 C 0.0481(3) 0.5915(8) 0.2528(5) 0.026(3) Uani 1 1 d . . .
C2 C 0.0220(2) 0.6498(9) 0.2755(5) 0.022(3) Uani 1 1 d . . .
H2 H 0.0244 0.6125 0.3143 0.027 Uiso 1 1 calc R . .
C3 C 0.0398(3) 0.7559(10) 0.2982(6) 0.026(3) Uani 1 1 d . . .
C4 C 0.0200(3) 0.8435(10) 0.2748(5) 0.030(3) Uani 1 1 d . . .
H4 H 0.0326 0.9074 0.2913 0.036 Uiso 1 1 calc R . .
C5 C 0.0397(3) 0.6146(9) 0.1841(6) 0.028(3) Uani 1 1 d . . .
C6 C 0.0285(3) 0.7055(9) 0.1498(6) 0.028(3) Uani 1 1 d . . .
H6 H 0.0263 0.7664 0.1700 0.034 Uiso 1 1 calc R . .
C7 C 0.0205(3) 0.7083(9) 0.0861(6) 0.033(3) Uani 1 1 d . A .
C8 C 0.0253(3) 0.6202(10) 0.0579(6) 0.043(4) Uani 1 1 d . . .
H8 H 0.0213 0.6233 0.0149 0.051 Uiso 1 1 calc R . .
C9 C 0.0357(3) 0.5286(10) 0.0904(7) 0.039(3) Uani 1 1 d . . .
H9 H 0.0390 0.4689 0.0701 0.046 Uiso 1 1 calc R . .
C10 C 0.0414(3) 0.5232(9) 0.1536(6) 0.032(3) Uani 1 1 d . . .
C11 C 0.0492(3) 0.4368(9) 0.1978(6) 0.034(3) Uani 1 1 d . . .
C12 C 0.0542(4) 0.3312(11) 0.1925(8) 0.065(5) Uani 1 1 d . . .
H12 H 0.0539 0.3034 0.1550 0.078 Uiso 1 1 calc R . .
C13 C 0.0599(4) 0.2668(11) 0.2454(8) 0.060(5) Uani 1 1 d . . .
H13 H 0.0626 0.1948 0.2417 0.072 Uiso 1 1 calc R . .
C14 C 0.0615(4) 0.3032(12) 0.3012(8) 0.058(4) Uani 1 1 d . . .
C15 C 0.0563(3) 0.4108(10) 0.3055(6) 0.037(4) Uani 1 1 d . . .
H15 H 0.0572 0.4382 0.3435 0.045 Uiso 1 1 calc R . .
C16 C 0.0498(3) 0.4757(9) 0.2552(6) 0.023(3) Uani 1 1 d . . .
C17 C 0.0054(4) 0.8086(10) 0.0469(7) 0.052(4) Uani 1 1 d DU . .
C18 C 0.0385(5) 0.8807(16) 0.0564(12) 0.088(7) Uani 0.751(11) 1 d PDU A 1
H18A H 0.0279 0.9421 0.0295 0.132 Uiso 0.751(11) 1 calc PR A 1
H18B H 0.0559 0.8450 0.0439 0.132 Uiso 0.751(11) 1 calc PR A 1
H18C H 0.0529 0.9011 0.1018 0.132 Uiso 0.751(11) 1 calc PR A 1
C19 C -0.0229(5) 0.8603(15) 0.0635(8) 0.061(5) Uani 0.751(11) 1 d PDU A 1
H19A H -0.0253 0.9331 0.0512 0.091 Uiso 0.751(11) 1 calc PR A 1
H19B H -0.0137 0.8548 0.1100 0.091 Uiso 0.751(11) 1 calc PR A 1
H19C H -0.0482 0.8268 0.0401 0.091 Uiso 0.751(11) 1 calc PR A 1
C20 C -0.0178(5) 0.7865(14) -0.0263(8) 0.063(5) Uani 0.751(11) 1 d PDU A 1
H20A H -0.0409 0.7463 -0.0353 0.095 Uiso 0.751(11) 1 calc PR A 1
H20B H -0.0016 0.7475 -0.0399 0.095 Uiso 0.751(11) 1 calc PR A 1
H20C H -0.0255 0.8517 -0.0499 0.095 Uiso 0.751(11) 1 calc PR A 1
C18' C 0.0245(15) 0.900(3) 0.095(2) 0.073(11) Uani 0.249(11) 1 d PDU A 2
H18D H 0.0159 0.9653 0.0714 0.109 Uiso 0.249(11) 1 calc PR A 2
H18E H 0.0527 0.8947 0.1143 0.109 Uiso 0.249(11) 1 calc PR A 2
H18F H 0.0168 0.8973 0.1287 0.109 Uiso 0.249(11) 1 calc PR A 2
C19' C -0.0368(7) 0.818(4) 0.009(2) 0.061(8) Uani 0.249(11) 1 d PDU A 2
H19D H -0.0463 0.8614 0.0331 0.092 Uiso 0.249(11) 1 calc PR A 2
H19E H -0.0487 0.7498 0.0027 0.092 Uiso 0.249(11) 1 calc PR A 2
H19F H -0.0437 0.8499 -0.0323 0.092 Uiso 0.249(11) 1 calc PR A 2
C20' C 0.0237(14) 0.822(4) 0.001(2) 0.067(7) Uani 0.249(11) 1 d PDU A 2
H20D H 0.0039 0.8096 -0.0433 0.100 Uiso 0.249(11) 1 calc PR A 2
H20E H 0.0448 0.7720 0.0134 0.100 Uiso 0.249(11) 1 calc PR A 2
H20F H 0.0339 0.8917 0.0056 0.100 Uiso 0.249(11) 1 calc PR A 2
C21 C 0.0695(5) 0.2299(10) 0.3573(7) 0.061(4) Uani 1 1 d . . .
C22 C 0.0421(5) 0.1420(13) 0.3361(7) 0.123(7) Uani 1 1 d . . .
H22A H 0.0470 0.0993 0.3735 0.185 Uiso 1 1 calc R . .
H22B H 0.0458 0.1006 0.3047 0.185 Uiso 1 1 calc R . .
H22C H 0.0155 0.1679 0.3162 0.185 Uiso 1 1 calc R . .
C23 C 0.1113(5) 0.1893(12) 0.3844(8) 0.116(7) Uani 1 1 d . . .
H23A H 0.1145 0.1278 0.4106 0.173 Uiso 1 1 calc R . .
H23B H 0.1295 0.2426 0.4112 0.173 Uiso 1 1 calc R . .
H23C H 0.1163 0.1717 0.3487 0.173 Uiso 1 1 calc R . .
C24 C 0.0680(5) 0.2849(11) 0.4139(8) 0.107(6) Uani 1 1 d . . .
H24A H 0.0425 0.3164 0.3989 0.161 Uiso 1 1 calc R . .
H24B H 0.0880 0.3384 0.4310 0.161 Uiso 1 1 calc R . .
H24C H 0.0727 0.2348 0.4479 0.161 Uiso 1 1 calc R . .
C25 C 0.1520(3) 0.7248(9) 0.3139(6) 0.028(3) Uani 1 1 d . . .
C26 C 0.1776(4) 0.7836(11) 0.3667(6) 0.038(4) Uani 1 1 d . . .
C27 C 0.2123(4) 0.8217(9) 0.3695(7) 0.048(4) Uani 1 1 d . . .
H27 H 0.2301 0.8607 0.4055 0.058 Uiso 1 1 calc R . .
C28 C 0.2198(3) 0.8005(10) 0.3177(6) 0.040(4) Uani 1 1 d . . .
C29 C 0.1937(4) 0.7467(11) 0.2660(7) 0.052(4) Uani 1 1 d . . .
H29 H 0.1985 0.7347 0.2307 0.063 Uiso 1 1 calc R . .
C30 C 0.1600(4) 0.7086(9) 0.2638(6) 0.037(3) Uani 1 1 d . . .
C31 C 0.1690(4) 0.8155(11) 0.4214(7) 0.051(4) Uani 1 1 d . . .
H31 H 0.1461 0.7746 0.4158 0.061 Uiso 1 1 calc R . .
C32 C 0.1581(5) 0.9265(13) 0.4176(9) 0.107(7) Uani 1 1 d . . .
H32A H 0.1797 0.9694 0.4216 0.160 Uiso 1 1 calc R . .
H32B H 0.1523 0.9428 0.4526 0.160 Uiso 1 1 calc R . .
H32C H 0.1353 0.9400 0.3760 0.160 Uiso 1 1 calc R . .
C33 C 0.2022(4) 0.7889(14) 0.4883(7) 0.096(7) Uani 1 1 d . . .
H33A H 0.2234 0.8382 0.4998 0.143 Uiso 1 1 calc R . .
H33B H 0.2116 0.7192 0.4876 0.143 Uiso 1 1 calc R . .
H33C H 0.1930 0.7923 0.5202 0.143 Uiso 1 1 calc R . .
C34 C 0.1324(3) 0.6534(11) 0.2012(6) 0.036(3) Uani 1 1 d . . .
H34 H 0.1084 0.6353 0.2036 0.043 Uiso 1 1 calc R . .
C35 C 0.1487(4) 0.5547(11) 0.1886(6) 0.070(5) Uani 1 1 d . . .
H35A H 0.1742 0.5686 0.1924 0.106 Uiso 1 1 calc R . .
H35B H 0.1313 0.5297 0.1450 0.106 Uiso 1 1 calc R . .
H35C H 0.1512 0.5023 0.2202 0.106 Uiso 1 1 calc R . .
C36 C 0.1210(3) 0.7258(11) 0.1431(7) 0.063(4) Uani 1 1 d . . .
H36A H 0.1106 0.7900 0.1504 0.095 Uiso 1 1 calc R . .
H36B H 0.1013 0.6924 0.1039 0.095 Uiso 1 1 calc R . .
H36C H 0.1439 0.7411 0.1382 0.095 Uiso 1 1 calc R . .
C37 C 0.2585(3) 0.8394(15) 0.3227(7) 0.077(5) Uani 1 1 d . . .
H37 H 0.2742 0.8696 0.3667 0.093 Uiso 1 1 calc R . .
C38 C 0.2819(4) 0.7521(16) 0.3148(8) 0.132(9) Uani 1 1 d . . .
H38A H 0.2857 0.6974 0.3459 0.198 Uiso 1 1 calc R . .
H38B H 0.3071 0.7784 0.3223 0.198 Uiso 1 1 calc R . .
H38C H 0.2678 0.7244 0.2709 0.198 Uiso 1 1 calc R . .
C39 C 0.2491(4) 0.9266(15) 0.2729(8) 0.119(8) Uani 1 1 d . . .
H39A H 0.2314 0.9007 0.2297 0.179 Uiso 1 1 calc R . .
H39B H 0.2730 0.9506 0.2740 0.179 Uiso 1 1 calc R . .
H39C H 0.2368 0.9839 0.2835 0.179 Uiso 1 1 calc R . .
C40 C 0.1379(3) 0.5470(9) 0.4084(5) 0.034(3) Uani 1 1 d . . .
C41 C 0.1346(3) 0.5472(10) 0.4658(6) 0.039(4) Uani 1 1 d . . .
C42 C 0.1571(4) 0.4863(10) 0.5170(7) 0.051(4) Uani 1 1 d . . .
H42 H 0.1527 0.4866 0.5533 0.061 Uiso 1 1 calc R . .
C43 C 0.1861(4) 0.4239(11) 0.5186(7) 0.051(4) Uani 1 1 d . . .
C44 C 0.1900(4) 0.4189(10) 0.4629(7) 0.057(4) Uani 1 1 d . . .
H44 H 0.2092 0.3750 0.4623 0.068 Uiso 1 1 calc R . .
C45 C 0.1663(4) 0.4773(10) 0.4075(7) 0.046(4) Uani 1 1 d . . .
C46 C 0.1047(3) 0.6146(10) 0.4722(7) 0.046(4) Uani 1 1 d . . .
H46 H 0.0921 0.6593 0.4331 0.055 Uiso 1 1 calc R . .
C47 C 0.0735(3) 0.5525(10) 0.4761(6) 0.054(4) Uani 1 1 d . . .
H47A H 0.0546 0.5299 0.4328 0.081 Uiso 1 1 calc R . .
H47B H 0.0605 0.5950 0.4944 0.081 Uiso 1 1 calc R . .
H47C H 0.0851 0.4922 0.5036 0.081 Uiso 1 1 calc R . .
C48 C 0.1244(4) 0.6869(10) 0.5327(7) 0.067(5) Uani 1 1 d . . .
H48A H 0.1403 0.6455 0.5711 0.101 Uiso 1 1 calc R . .
H48B H 0.1044 0.7228 0.5387 0.101 Uiso 1 1 calc R . .
H48C H 0.1407 0.7374 0.5262 0.101 Uiso 1 1 calc R . .
C49 C 0.2103(4) 0.3537(15) 0.5761(7) 0.082(5) Uani 1 1 d . . .
H49 H 0.2055 0.3745 0.6124 0.098 Uiso 1 1 calc R . .
C50 C 0.1992(5) 0.2399(14) 0.5612(8) 0.117(7) Uani 1 1 d . . .
H50A H 0.1716 0.2315 0.5479 0.176 Uiso 1 1 calc R . .
H50B H 0.2145 0.1986 0.5999 0.176 Uiso 1 1 calc R . .
H50C H 0.2042 0.2171 0.5263 0.176 Uiso 1 1 calc R . .
C51 C 0.2536(4) 0.3675(15) 0.5984(7) 0.112(6) Uani 1 1 d . . .
H51A H 0.2686 0.3387 0.6418 0.168 Uiso 1 1 calc R . .
H51B H 0.2595 0.4410 0.5992 0.168 Uiso 1 1 calc R . .
H51C H 0.2604 0.3318 0.5685 0.168 Uiso 1 1 calc R . .
C52 C 0.1732(4) 0.4704(11) 0.3493(7) 0.055(4) Uani 1 1 d . . .
H52 H 0.1542 0.5168 0.3150 0.066 Uiso 1 1 calc R . .
C53 C 0.1660(4) 0.3602(12) 0.3226(6) 0.069(4) Uani 1 1 d . . .
H53A H 0.1805 0.3116 0.3577 0.103 Uiso 1 1 calc R . .
H53B H 0.1746 0.3541 0.2899 0.103 Uiso 1 1 calc R . .
H53C H 0.1383 0.3445 0.3030 0.103 Uiso 1 1 calc R . .
C54 C 0.2139(4) 0.5075(11) 0.3666(6) 0.068(5) Uani 1 1 d . . .
H54A H 0.2184 0.5750 0.3874 0.101 Uiso 1 1 calc R . .
H54B H 0.2163 0.5130 0.3272 0.101 Uiso 1 1 calc R . .
H54C H 0.2330 0.4582 0.3961 0.101 Uiso 1 1 calc R . .
C55 C 0.0920(10) -0.025(3) 0.2343(15) 0.104(14) Uani 0.48(2) 1 d PDU B 1
H55A H 0.0755 0.0343 0.2300 0.156 Uiso 0.48(2) 1 calc PR B 1
H55B H 0.1033 -0.0519 0.2783 0.156 Uiso 0.48(2) 1 calc PR B 1
H55C H 0.0764 -0.0788 0.2038 0.156 Uiso 0.48(2) 1 calc PR B 1
C56 C 0.1221(12) 0.006(4) 0.2206(17) 0.107(11) Uani 0.48(2) 1 d PDU B 1
H56A H 0.1274 0.0794 0.2338 0.128 Uiso 0.48(2) 1 calc PR B 1
H56B H 0.1454 -0.0326 0.2508 0.128 Uiso 0.48(2) 1 calc PR B 1
C57 C 0.1210(15) 0.001(4) 0.167(2) 0.092(9) Uani 0.48(2) 1 d PDU B 1
H57A H 0.1156 -0.0728 0.1549 0.111 Uiso 0.48(2) 1 calc PR B 1
H57B H 0.0969 0.0376 0.1374 0.111 Uiso 0.48(2) 1 calc PR B 1
C58 C 0.1439(14) 0.025(5) 0.147(2) 0.111(10) Uani 0.48(2) 1 d PDU B 1
H58A H 0.1696 0.0049 0.1818 0.133 Uiso 0.48(2) 1 calc PR B 1
H58B H 0.1438 0.1015 0.1466 0.133 Uiso 0.48(2) 1 calc PR B 1
C59 C 0.1441(17) -0.003(4) 0.089(2) 0.123(16) Uani 0.48(2) 1 d PDU B 1
H59A H 0.1354 -0.0749 0.0781 0.184 Uiso 0.48(2) 1 calc PR B 1
H59B H 0.1704 0.0030 0.0945 0.184 Uiso 0.48(2) 1 calc PR B 1
H59C H 0.1267 0.0419 0.0537 0.184 Uiso 0.48(2) 1 calc PR B 1
C55' C 0.1284(14) -0.011(4) 0.0496(19) 0.129(16) Uani 0.52(2) 1 d PDU B 2
H55D H 0.1191 -0.0803 0.0519 0.193 Uiso 0.52(2) 1 calc PR B 2
H55E H 0.1539 -0.0163 0.0517 0.193 Uiso 0.52(2) 1 calc PR B 2
H55F H 0.1102 0.0216 0.0090 0.193 Uiso 0.52(2) 1 calc PR B 2
C56' C 0.1314(16) 0.048(3) 0.102(2) 0.122(13) Uani 0.52(2) 1 d PDU B 2
H56C H 0.1567 0.0836 0.1180 0.146 Uiso 0.52(2) 1 calc PR B 2
H56D H 0.1116 0.1028 0.0812 0.146 Uiso 0.52(2) 1 calc PR B 2
C57' C 0.129(2) 0.026(5) 0.151(2) 0.125(12) Uani 0.52(2) 1 d PDU B 2
H57C H 0.1495 -0.0274 0.1723 0.150 Uiso 0.52(2) 1 calc PR B 2
H57D H 0.1044 -0.0102 0.1351 0.150 Uiso 0.52(2) 1 calc PR B 2
C58' C 0.1317(14) 0.080(3) 0.1968(19) 0.146(11) Uani 0.52(2) 1 d PDU B 2
H58C H 0.1080 0.1227 0.1786 0.175 Uiso 0.52(2) 1 calc PR B 2
H58D H 0.1535 0.1283 0.2076 0.175 Uiso 0.52(2) 1 calc PR B 2
C59' C 0.1365(15) 0.042(4) 0.2565(18) 0.159(18) Uani 0.52(2) 1 d PDU B 2
H59D H 0.1146 -0.0024 0.2489 0.239 Uiso 0.52(2) 1 calc PR B 2
H59E H 0.1375 0.1003 0.2839 0.239 Uiso 0.52(2) 1 calc PR B 2
H59F H 0.1606 0.0030 0.2781 0.239 Uiso 0.52(2) 1 calc PR B 2

loop_
_atom_site_aniso_label
_atom_site_aniso_U_11
_atom_site_aniso_U_22
_atom_site_aniso_U_33
_atom_site_aniso_U_23
_atom_site_aniso_U_13
_atom_site_aniso_U_12
Sn1 0.0228(4) 0.0346(5) 0.0326(5) 0.0048(6) 0.0164(4) 0.0083(6)
O1 0.022(5) 0.033(5) 0.042(6) -0.010(4) 0.023(5) 0.007(4)
C1 0.026(7) 0.025(7) 0.038(8) 0.003(6) 0.024(7) -0.004(5)
C2 0.016(5) 0.019(6) 0.039(7) -0.005(7) 0.019(5) 0.001(6)
C3 0.019(8) 0.042(9) 0.028(8) -0.003(7) 0.019(7) -0.005(7)
C4 0.021(6) 0.034(8) 0.028(7) -0.005(7) 0.007(6) -0.005(7)
C5 0.023(7) 0.031(9) 0.037(9) 0.004(7) 0.021(7) 0.000(6)
C6 0.023(8) 0.033(9) 0.036(9) -0.009(7) 0.020(7) 0.001(6)
C7 0.039(8) 0.026(9) 0.047(10) 0.003(7) 0.032(8) -0.005(6)
C8 0.038(8) 0.051(11) 0.044(9) -0.013(8) 0.023(7) -0.012(7)
C9 0.046(9) 0.028(9) 0.049(10) -0.017(8) 0.029(8) 0.001(7)
C10 0.027(8) 0.030(9) 0.039(9) 0.005(8) 0.016(7) 0.009(6)
C11 0.041(9) 0.026(8) 0.043(10) 0.006(8) 0.026(8) 0.000(7)
C12 0.071(11) 0.053(13) 0.089(13) -0.026(10) 0.054(10) 0.003(8)
C13 0.107(13) 0.026(9) 0.076(13) 0.004(9) 0.068(12) 0.005(8)
C14 0.077(12) 0.049(11) 0.065(12) 0.000(10) 0.048(10) 0.016(9)
C15 0.057(10) 0.018(8) 0.049(10) -0.002(8) 0.036(8) 0.013(7)
C16 0.020(7) 0.028(8) 0.018(8) 0.006(7) 0.006(6) 0.004(6)
C17 0.046(8) 0.058(10) 0.060(8) 0.023(7) 0.032(7) 0.005(6)
C18 0.053(10) 0.091(15) 0.104(16) 0.056(11) 0.025(10) -0.008(9)
C19 0.073(10) 0.077(13) 0.044(10) 0.038(11) 0.037(9) 0.032(11)
C20 0.059(11) 0.075(12) 0.059(9) 0.021(9) 0.032(9) 0.027(9)
C18' 0.076(19) 0.066(19) 0.06(2) 0.031(14) 0.023(16) 0.005(17)
C19' 0.053(10) 0.081(16) 0.056(15) 0.032(15) 0.031(11) 0.019(13)
C20' 0.053(14) 0.081(17) 0.075(16) 0.040(14) 0.038(12) 0.014(14)
C21 0.115(14) 0.023(9) 0.055(11) 0.015(8) 0.048(11) 0.011(9)
C22 0.186(17) 0.049(11) 0.095(13) 0.027(12) 0.033(13) -0.062(13)
C23 0.134(17) 0.097(16) 0.096(15) 0.047(11) 0.039(13) 0.071(12)
C24 0.20(2) 0.058(12) 0.090(14) 0.037(11) 0.090(15) 0.051(12)
C25 0.015(7) 0.057(9) 0.017(8) 0.014(7) 0.012(7) 0.013(6)
C26 0.018(8) 0.074(11) 0.011(8) -0.002(8) -0.001(7) 0.014(7)
C27 0.042(9) 0.046(10) 0.064(11) 0.008(8) 0.031(9) 0.007(7)
C28 0.022(8) 0.074(10) 0.037(9) -0.001(8) 0.024(8) 0.001(7)
C29 0.030(9) 0.091(12) 0.039(10) 0.001(9) 0.018(8) -0.006(8)
C30 0.034(9) 0.039(8) 0.038(9) 0.009(7) 0.018(8) 0.006(7)
C31 0.042(10) 0.072(12) 0.039(10) -0.011(8) 0.020(8) -0.009(8)
C32 0.157(18) 0.073(15) 0.149(19) -0.049(13) 0.121(16) -0.026(13)
C33 0.040(10) 0.20(2) 0.048(11) -0.004(12) 0.021(10) -0.005(11)
C34 0.030(7) 0.042(9) 0.048(9) 0.010(9) 0.028(7) 0.006(8)
C35 0.079(12) 0.097(14) 0.024(9) 0.011(9) 0.016(9) 0.024(10)
C36 0.033(9) 0.089(12) 0.056(11) -0.009(10) 0.012(8) -0.002(8)
C37 0.033(9) 0.151(17) 0.048(10) 0.000(12) 0.020(8) -0.036(11)
C38 0.027(10) 0.26(3) 0.124(17) -0.054(17) 0.048(12) 0.001(13)
C39 0.070(12) 0.20(2) 0.084(14) 0.040(14) 0.036(12) -0.061(13)
C40 0.021(7) 0.060(10) 0.020(8) 0.017(7) 0.009(6) 0.028(7)
C41 0.037(9) 0.045(9) 0.044(10) 0.024(8) 0.026(8) 0.018(7)
C42 0.045(9) 0.052(10) 0.069(11) 0.013(9) 0.039(9) 0.024(8)
C43 0.058(10) 0.057(10) 0.040(10) 0.017(8) 0.025(9) 0.029(8)
C44 0.034(9) 0.066(11) 0.058(11) 0.009(9) 0.013(9) 0.035(8)
C45 0.056(10) 0.048(10) 0.044(10) 0.025(8) 0.032(9) 0.035(8)
C46 0.037(8) 0.054(11) 0.064(11) 0.034(8) 0.038(8) 0.034(7)
C47 0.044(9) 0.079(11) 0.054(11) 0.010(9) 0.036(9) 0.010(8)
C48 0.039(10) 0.057(11) 0.099(13) -0.010(10) 0.027(10) -0.003(7)
C49 0.071(11) 0.100(14) 0.088(13) 0.061(13) 0.049(10) 0.054(12)
C50 0.139(18) 0.090(16) 0.103(16) 0.073(13) 0.041(14) 0.025(13)
C51 0.090(13) 0.144(17) 0.114(14) 0.065(15) 0.058(12) 0.050(13)
C52 0.065(11) 0.058(11) 0.055(11) 0.027(9) 0.038(10) 0.041(9)
C53 0.095(11) 0.067(11) 0.067(10) 0.023(11) 0.056(9) 0.036(11)
C54 0.073(12) 0.100(13) 0.060(11) 0.029(9) 0.056(10) 0.049(10)
C55 0.13(3) 0.12(3) 0.07(3) -0.01(2) 0.05(2) -0.01(2)
C56 0.14(2) 0.10(2) 0.08(2) -0.03(2) 0.05(2) -0.05(2)
C57 0.13(2) 0.056(19) 0.09(2) -0.032(19) 0.058(16) -0.057(16)
C58 0.14(2) 0.10(2) 0.10(2) -0.019(19) 0.069(18) -0.047(19)
C59 0.16(4) 0.12(3) 0.10(3) 0.00(3) 0.07(3) -0.01(3)
C55' 0.17(4) 0.09(3) 0.08(3) 0.00(3) 0.03(3) 0.02(3)
C56' 0.15(3) 0.08(2) 0.10(2) -0.02(2) 0.04(2) -0.04(2)
C57' 0.15(2) 0.10(2) 0.11(2) -0.034(17) 0.05(2) -0.04(2)
C58' 0.18(2) 0.11(2) 0.11(2) -0.043(17) 0.04(2) -0.035(19)
C59' 0.20(4) 0.16(4) 0.10(3) -0.04(3) 0.05(3) 0.02(3)

loop_
_atom_type_symbol
_atom_type_description
_atom_type_scat_dispersion_real
_atom_type_scat_dispersion_imag
_atom_type_scat_source
C C 0.0033 0.0016 'International Tables Vol C Tables 4.2.6.8 and 6.1.1.4'
H H 0.0000 0.0000 'International Tables Vol C Tables 4.2.6.8 and 6.1.1.4'
O O 0.0106 0.0060 'International Tables Vol C Tables 4.2.6.8 and 6.1.1.4'
Sn Sn -0.6537 1.4246 'International Tables Vol C Tables 4.2.6.8 and 6.1.1.4'

loop_
_geom_angle_atom_site_label_1
_geom_angle_atom_site_label_2
_geom_angle_atom_site_label_3
_geom_angle
_geom_angle_site_symmetry_3
O1 Sn1 C40 111.1(4) .
O1 Sn1 C25 105.7(4) .
C40 Sn1 C25 104.8(4) .
O1 Sn1 C1 84.3(4) .
C40 Sn1 C1 116.3(4) .
C25 Sn1 C1 130.8(4) .
C3 O1 Sn1 109.6(7) .
C16 C1 C5 102.7(9) .
C16 C1 C2 119.8(9) .
C5 C1 C2 115.2(9) .
C16 C1 Sn1 105.6(7) .
C5 C1 Sn1 112.2(7) .
C2 C1 Sn1 101.1(6) .
C3 C2 C1 107.0(8) .
C3 C2 C2 115.1(6) 2
C1 C2 C2 113.8(9) 2
C4 C3 O1 121.5(11) .
C4 C3 C2 122.9(11) .
O1 C3 C2 115.6(10) .
C3 C4 C4 121.9(7) 2
C6 C5 C10 120.1(11) .
C6 C5 C1 129.8(10) .
C10 C5 C1 109.9(10) .
C7 C6 C5 120.3(11) .
C6 C7 C8 119.4(12) .
C6 C7 C17 119.8(12) .
C8 C7 C17 120.8(12) .
C9 C8 C7 121.5(12) .
C8 C9 C10 119.6(12) .
C9 C10 C5 118.7(11) .
C9 C10 C11 132.2(12) .
C5 C10 C11 109.1(11) .
C12 C11 C16 119.4(12) .
C12 C11 C10 132.7(13) .
C16 C11 C10 107.9(11) .
C11 C12 C13 117.7(13) .
C14 C13 C12 123.5(13) .
C13 C14 C15 117.7(14) .
C13 C14 C21 120.7(14) .
C15 C14 C21 121.7(14) .
C16 C15 C14 120.9(13) .
C15 C16 C11 120.7(11) .
C15 C16 C1 129.2(11) .
C11 C16 C1 109.6(10) .
C19' C17 C19 49.7(18) .
C19' C17 C18 132(2) .
C19 C17 C18 111.8(15) .
C19' C17 C7 116(2) .
C19 C17 C7 110.1(11) .
C18 C17 C7 111.7(11) .
C19' C17 C20 57(2) .
C19 C17 C20 105.0(12) .
C18 C17 C20 106.5(13) .
C7 C17 C20 111.5(12) .
C19' C17 C20' 110(2) .
C19 C17 C20' 141(2) .
C18 C17 C20' 52.8(18) .
C7 C17 C20' 109(2) .
C20 C17 C20' 58.1(19) .
C19' C17 C18' 113(3) .
C19 C17 C18' 68(2) .
C18 C17 C18' 49.2(18) .
C7 C17 C18' 107(2) .
C20 C17 C18' 141(2) .
C20' C17 C18' 101(2) .
C22 C21 C14 111.7(13) .
C22 C21 C24 109.2(14) .
C14 C21 C24 112.5(12) .
C22 C21 C23 109.5(14) .
C14 C21 C23 108.1(12) .
C24 C21 C23 105.6(13) .
C30 C25 C26 119.1(11) .
C30 C25 Sn1 124.7(10) .
C26 C25 Sn1 115.4(9) .
C25 C26 C27 119.9(12) .
C25 C26 C31 122.8(12) .
C27 C26 C31 117.1(12) .
C28 C27 C26 118.9(12) .
C29 C28 C27 119.8(11) .
C29 C28 C37 122.1(12) .
C27 C28 C37 118.0(12) .
C28 C29 C30 121.1(12) .
C25 C30 C29 121.1(12) .
C25 C30 C34 123.6(11) .
C29 C30 C34 115.3(11) .
C32 C31 C33 111.1(14) .
C32 C31 C26 112.3(13) .
C33 C31 C26 112.5(11) .
C35 C34 C30 114.4(10) .
C35 C34 C36 108.1(10) .
C30 C34 C36 110.1(11) .
C38 C37 C39 113.1(13) .
C38 C37 C28 111.9(14) .
C39 C37 C28 108.0(11) .
C41 C40 C45 115.9(10) .
C41 C40 Sn1 126.3(8) .
C45 C40 Sn1 117.6(8) .
C42 C41 C40 121.9(11) .
C42 C41 C46 116.8(11) .
C40 C41 C46 121.3(11) .
C41 C42 C43 123.1(13) .
C42 C43 C44 117.3(12) .
C42 C43 C49 122.1(13) .
C44 C43 C49 120.3(12) .
C43 C44 C45 121.8(12) .
C44 C45 C40 119.8(12) .
C44 C45 C52 118.7(11) .
C40 C45 C52 121.4(11) .
C47 C46 C41 112.7(11) .
C47 C46 C48 109.2(10) .
C41 C46 C48 111.3(11) .
C43 C49 C51 110.8(13) .
C43 C49 C50 112.4(14) .
C51 C49 C50 110.0(13) .
C45 C52 C54 110.7(12) .
C45 C52 C53 110.4(11) .
C54 C52 C53 111.6(11) .
C57 C56 C55 125(3) .
C58 C57 C56 133(5) .
C57 C58 C59 129(4) .
C57' C56' C55' 133(4) .
C56' C57' C58' 132(5) .
C57' C58' C59' 126(4) .

loop_
_geom_bond_atom_site_label_1
_geom_bond_atom_site_label_2
_geom_bond_distance
_geom_bond_site_symmetry_2
Sn1 O1 2.032(7) .
Sn1 C40 2.153(11) .
Sn1 C25 2.180(11) .
Sn1 C1 2.240(10) .
O1 C3 1.359(12) .
C1 C16 1.506(14) .
C1 C5 1.522(15) .
C1 C2 1.559(13) .
C2 C3 1.524(15) .
C2 C2 1.568(16) 2
C3 C4 1.340(15) .
C4 C4 1.448(18) 2
C5 C6 1.380(14) .
C5 C10 1.406(14) .
C6 C7 1.379(15) .
C7 C8 1.381(15) .
C7 C17 1.544(16) .
C8 C9 1.369(15) .
C9 C10 1.398(15) .
C10 C11 1.463(15) .
C11 C12 1.400(16) .
C11 C16 1.434(15) .
C12 C13 1.429(17) .
C13 C14 1.371(18) .
C14 C15 1.424(14) .
C14 C21 1.536(18) .
C15 C16 1.376(15) .
C17 C19' 1.47(2) .
C17 C19 1.503(16) .
C17 C18 1.532(17) .
C17 C20 1.547(19) .
C17 C20' 1.56(2) .
C17 C18' 1.56(2) .
C21 C22 1.483(17) .
C21 C24 1.539(17) .
C21 C23 1.545(18) .
C25 C30 1.377(15) .
C25 C26 1.398(15) .
C26 C27 1.421(15) .
C26 C31 1.537(17) .
C27 C28 1.415(16) .
C28 C29 1.355(15) .
C28 C37 1.553(15) .
C29 C30 1.391(15) .
C30 C34 1.532(15) .
C31 C32 1.494(17) .
C31 C33 1.533(16) .
C34 C35 1.525(16) .
C34 C36 1.542(15) .
C37 C38 1.53(2) .
C37 C39 1.545(19) .
C40 C41 1.420(15) .
C40 C45 1.446(15) .
C41 C42 1.360(15) .
C41 C46 1.530(15) .
C42 C43 1.384(15) .
C43 C44 1.396(16) .
C43 C49 1.531(16) .
C44 C45 1.412(16) .
C45 C52 1.521(17) .
C46 C47 1.506(14) .
C46 C48 1.570(16) .
C49 C51 1.533(16) .
C49 C50 1.53(2) .
C52 C54 1.530(17) .
C52 C53 1.535(17) .
C55 C56 1.43(3) .
C56 C57 1.25(3) .
C57 C58 1.24(3) .
C58 C59 1.43(3) .
C55' C56' 1.41(3) .
C56' C57' 1.24(3) .
C57' C58' 1.25(3) .
C58' C59' 1.42(3) .
